data_4511741
loop_
_publ_author_name
'Aliev, Sokhrab B.'
'Samsonenko, Denis G.'
'Rakhmanova, Mariana I.'
'Dybtsev, Danil N.'
'Fedin, Vladimir P.'

_publ_section_title
;
 Syntheses and Structural Characterization of Lithium Carboxylate
 Frameworks and Guest-Dependent Photoluminescence Study
;
_journal_issue 9
_journal_name_full 'Crystal Growth &amp; Design'
_journal_page_first 4355
_journal_paper_doi 10.1021/cg500477s
_journal_volume 14
_journal_year 2014
_chemical_formula_structural '(Li5 (H2 O) (C5 H9 N O)6 (C9 H5 O6) (C9 H4 O6)2) . (C5 H9 N O) . (C2 H5 O H)'
_chemical_formula_sum 'C64 H84 Li5 N7 O27'
_chemical_formula_weight 1418.08
_chemical_name_systematic
; 
 ? 
;
_space_group_IT_number 14
_symmetry_cell_setting monoclinic
_symmetry_space_group_name_Hall '-P 2yn'
_symmetry_space_group_name_H-M 'P 1 21/n 1'
_atom_sites_solution_hydrogens geom
_atom_sites_solution_primary direct
_atom_sites_solution_secondary difmap
_audit_creation_method SHELXL-97
_cell_angle_alpha 90.00
_cell_angle_beta 91.924(1)
_cell_angle_gamma 90.00
_cell_formula_units_Z 4
_cell_length_a 16.3128(4)
_cell_length_b 16.4758(5)
_cell_length_c 29.1404(8)
_cell_measurement_reflns_used 9887
_cell_measurement_temperature 150(2)
_cell_measurement_theta_max 27.46
_cell_measurement_theta_min 2.41
_cell_volume 7827.5(4)
_computing_cell_refinement 'SAINT (Bruker-AXS, 2004)'
_computing_data_collection 'APEX2 (Bruker-AXS, 2004)'
_computing_data_reduction 'SAINT (Bruker-AXS, 2004)'
_computing_molecular_graphics 'SHELXTL (Bruker-AXS, 2004)'
_computing_publication_material 'CIFTAB-97 (Sheldrick, 1998)'
_computing_structure_refinement 'SHELXL-97 (Sheldrick, 1998)'
_computing_structure_solution 'SHELXS-97 (Sheldrick, 1998)'
_diffrn_ambient_temperature 150(2)
_diffrn_detector_area_resol_mean 25
_diffrn_measured_fraction_theta_full 1.000
_diffrn_measured_fraction_theta_max 0.999
_diffrn_measurement_device_type 'Bruker Apex Duo'
_diffrn_measurement_method '\f and \w scans'
_diffrn_radiation_monochromator graphite
_diffrn_radiation_probe x-ray
_diffrn_radiation_source 'fine-focus sealed tube'
_diffrn_radiation_type MoK\a
_diffrn_radiation_wavelength 0.71073
_diffrn_reflns_av_R_equivalents 0.0277
_diffrn_reflns_av_sigmaI/netI 0.0306
_diffrn_reflns_limit_h_max 21
_diffrn_reflns_limit_h_min -12
_diffrn_reflns_limit_k_max 21
_diffrn_reflns_limit_k_min -20
_diffrn_reflns_limit_l_max 37
_diffrn_reflns_limit_l_min -34
_diffrn_reflns_number 60055
_diffrn_reflns_theta_full 25.00
_diffrn_reflns_theta_max 27.52
_diffrn_reflns_theta_min 1.40
_diffrn_standards_decay_% 0
_diffrn_standards_interval_count 0
_diffrn_standards_interval_time 0
_diffrn_standards_number 0
_exptl_absorpt_coefficient_mu 0.093
_exptl_absorpt_correction_T_max 0.9853
_exptl_absorpt_correction_T_min 0.9727
_exptl_absorpt_correction_type multi-scan
_exptl_absorpt_process_details 'SADABS (Bruker-AXS, 2004)'
_exptl_crystal_colour colorless
_exptl_crystal_density_diffrn 1.203
_exptl_crystal_density_method 'not measured'
_exptl_crystal_description block
_exptl_crystal_F_000 2992
_exptl_crystal_size_max 0.30
_exptl_crystal_size_mid 0.28
_exptl_crystal_size_min 0.16
_refine_diff_density_max 1.153
_refine_diff_density_min -0.743
_refine_diff_density_rms 0.101
_refine_ls_extinction_method none
_refine_ls_goodness_of_fit_ref 1.365
_refine_ls_hydrogen_treatment constr
_refine_ls_matrix_type full
_refine_ls_number_parameters 902
_refine_ls_number_reflns 17997
_refine_ls_number_restraints 422
_refine_ls_restrained_S_all 1.452
_refine_ls_R_factor_all 0.1230
_refine_ls_R_factor_gt 0.1004
_refine_ls_shift/su_max 0.001
_refine_ls_shift/su_mean 0.000
_refine_ls_structure_factor_coef Fsqd
_refine_ls_weighting_details 'calc w=1/[\s^2^(Fo^2^)+(0.2000P)^2^+0.0000P] where P=(Fo^2^+2Fc^2^)/3'
_refine_ls_weighting_scheme calc
_refine_ls_wR_factor_gt 0.3227
_refine_ls_wR_factor_ref 0.3444
_reflns_number_gt 12636
_reflns_number_total 17997
_reflns_threshold_expression >2\s(I)
_cod_data_source_file cg500477s_si_002.cif
_cod_data_source_block compound5
_cod_depositor_comments
;
The following automatic conversions were performed:

'_symmetry_cell_setting' value 'Monoclinic' changed to 'monoclinic'
according to
/usr/data/users/saulius/crontab/automatic-downloads/rss-feeds/ACS/lib/dictionaries/cif_core.dic
dictionary named 'cif_core.dic' version 2.4.2 from 2011-04-26.

Automatic conversion script
Id: cif_fix_values 2281 2013-09-26 08:29:07Z andrius 

 Adding full bibliography for 4511737--4511741.cif.
;
_cod_database_code 4511741

loop_
_symmetry_equiv_pos_as_xyz
'x, y, z'
'-x+1/2, y+1/2, -z+1/2'
'-x, -y, -z'
'x-1/2, -y-1/2, z-1/2'

loop_
_atom_site_label
_atom_site_type_symbol
_atom_site_fract_x
_atom_site_fract_y
_atom_site_fract_z
_atom_site_U_iso_or_equiv
_atom_site_adp_type
_atom_site_occupancy
_atom_site_symmetry_multiplicity
_atom_site_calc_flag
_atom_site_refinement_flags
_atom_site_disorder_assembly
_atom_site_disorder_group
Li1 Li -1.1439(3) 0.3778(3) 0.07736(15) 0.0337(10) Uani 1 1 d . . .
Li2 Li -1.1522(2) 0.2162(3) 0.13654(15) 0.0355(10) Uani 1 1 d . . .
Li3 Li -0.5962(3) 0.3149(4) 0.24456(19) 0.0530(15) Uani 1 1 d . . .
Li4 Li -0.8497(2) 0.7087(2) 0.19147(13) 0.0229(8) Uani 1 1 d . . .
Li5 Li -1.6566(3) 0.2434(4) -0.03233(18) 0.0526(15) Uani 1 1 d . . .
O11 O -1.05666(11) 0.38522(11) 0.12224(7) 0.0347(5) Uani 1 1 d . . .
O12 O -1.04320(10) 0.25693(11) 0.14615(7) 0.0317(4) Uani 1 1 d . . .
C11 C -1.02123(13) 0.32966(15) 0.14442(8) 0.0238(5) Uani 1 1 d . . .
O13 O -0.79466(13) 0.17362(13) 0.23144(10) 0.0611(8) Uani 1 1 d . A .
O14 O -0.70288(10) 0.26386(11) 0.25676(6) 0.0296(4) Uani 1 1 d . . .
C12 C -0.76843(15) 0.24446(16) 0.23615(10) 0.0303(6) Uani 1 1 d . . .
O15 O -0.77151(14) 0.54683(13) 0.24584(9) 0.0550(7) Uani 1 1 d . . .
O16 O -0.86649(11) 0.59485(11) 0.19608(7) 0.0350(5) Uani 1 1 d . . .
C13 C -0.83102(14) 0.53895(15) 0.21535(9) 0.0275(5) Uani 1 1 d . . .
C14 C -0.94385(12) 0.35253(14) 0.17215(8) 0.0221(5) Uani 1 1 d . A .
C15 C -0.89323(14) 0.29112(15) 0.19030(9) 0.0258(5) Uani 1 1 d . . .
H15 H -0.9075 0.2359 0.1852 0.031 Uiso 1 1 calc R A .
C16 C -0.82178(13) 0.31045(15) 0.21586(8) 0.0262(5) Uani 1 1 d . A .
C17 C -0.80225(13) 0.39132(15) 0.22408(8) 0.0257(5) Uani 1 1 d . . .
H17 H -0.7544 0.4048 0.2420 0.031 Uiso 1 1 calc R A .
C18 C -0.85258(14) 0.45279(14) 0.20622(8) 0.0243(5) Uani 1 1 d . A .
C19 C -0.92283(13) 0.43307(15) 0.17985(8) 0.0232(5) Uani 1 1 d . . .
H19 H -0.9564 0.4751 0.1671 0.028 Uiso 1 1 calc R A .
O21 O -1.20464(10) 0.27141(12) 0.08282(6) 0.0318(4) Uani 1 1 d . . .
O22 O -1.33605(13) 0.2424(2) 0.09337(7) 0.0685(9) Uani 1 1 d . . .
C21 C -1.27682(15) 0.2601(2) 0.06864(9) 0.0353(6) Uani 1 1 d . . .
O23 O -1.54094(12) 0.2702(2) -0.03321(7) 0.0658(9) Uani 1 1 d . . .
O24 O -1.49642(12) 0.3024(3) -0.10221(8) 0.0838(11) Uani 1 1 d . . .
C22 C -1.48619(16) 0.2831(3) -0.05989(9) 0.0505(9) Uani 1 1 d . . .
O25 O -1.20557(10) 0.27687(13) -0.13546(6) 0.0343(5) Uani 1 1 d . . .
O26 O -1.11575(10) 0.25182(14) -0.07799(6) 0.0380(5) Uani 1 1 d . . .
C23 C -1.18936(13) 0.26645(16) -0.09486(8) 0.0249(5) Uani 1 1 d . . .
C24 C -1.29712(14) 0.26560(17) 0.01813(8) 0.0283(6) Uani 1 1 d . . .
C25 C -1.37854(14) 0.27022(19) 0.00267(9) 0.0333(6) Uani 1 1 d . . .
H25 H -1.4212 0.2685 0.0241 0.040 Uiso 1 1 calc R . .
C26 C -1.39787(14) 0.2774(2) -0.04417(9) 0.0367(7) Uani 1 1 d . . .
C27 C -1.33546(14) 0.27692(18) -0.07560(9) 0.0316(6) Uani 1 1 d . . .
H27 H -1.3483 0.2819 -0.1075 0.038 Uiso 1 1 calc R . .
C28 C -1.25424(13) 0.26915(16) -0.06015(8) 0.0242(5) Uani 1 1 d . . .
C29 C -1.23502(13) 0.26452(16) -0.01336(8) 0.0244(5) Uani 1 1 d . . .
H29 H -1.1794 0.2606 -0.0029 0.029 Uiso 1 1 calc R . .
O31 O -1.21371(13) 0.2304(2) 0.19170(8) 0.0779(10) Uani 1 1 d . . .
O32 O -1.34681(14) 0.2454(2) 0.17613(7) 0.0818(11) Uani 1 1 d . . .
C31 C -1.28405(16) 0.2384(3) 0.20386(9) 0.0485(9) Uani 1 1 d . . .
O33 O -1.54635(9) 0.26341(11) 0.29886(6) 0.0255(4) Uani 1 1 d . . .
O34 O -1.49886(11) 0.25340(18) 0.37099(7) 0.0540(7) Uani 1 1 d . . .
C32 C -1.48961(14) 0.25591(17) 0.32856(8) 0.0277(5) Uani 1 1 d . . .
O35 O -1.20811(13) 0.2294(2) 0.40933(8) 0.0821(11) Uani 1 1 d . . .
O36 O -1.12404(12) 0.1925(2) 0.35420(8) 0.0751(10) Uani 1 1 d . . .
C33 C -1.19326(16) 0.2150(3) 0.36906(10) 0.0581(11) Uani 1 1 d . . .
C34 C -1.30462(15) 0.2383(2) 0.25349(9) 0.0399(7) Uani 1 1 d . . .
C35 C -1.38500(15) 0.24921(19) 0.26679(8) 0.0329(6) Uani 1 1 d . . .
H35 H -1.4275 0.2572 0.2442 0.039 Uiso 1 1 calc R . .
C36 C -1.40330(14) 0.24845(18) 0.31306(9) 0.0309(6) Uani 1 1 d . . .
C37 C -1.33991(15) 0.2368(2) 0.34579(9) 0.0404(7) Uani 1 1 d . . .
H37 H -1.3516 0.2369 0.3775 0.048 Uiso 1 1 calc R . .
C38 C -1.25979(16) 0.2249(3) 0.33239(10) 0.0512(10) Uani 1 1 d . . .
C39 C -1.24193(16) 0.2256(2) 0.28622(9) 0.0473(9) Uani 1 1 d . . .
H39 H -1.1872 0.2175 0.2770 0.057 Uiso 1 1 calc R . .
O1P O -1.10210(12) 0.39915(14) 0.01728(7) 0.0419(5) Uani 1 1 d U . .
C11P C -1.0384(2) 0.3832(2) -0.00175(14) 0.0565(9) Uani 1 1 d U . .
C12P C -0.9764(3) 0.3212(4) 0.0156(3) 0.113(2) Uani 1 1 d U . .
H12A H -1.0029 0.2680 0.0206 0.135 Uiso 1 1 calc R . .
H12B H -0.9493 0.3393 0.0447 0.135 Uiso 1 1 calc R . .
C13P C -0.9147(4) 0.3160(7) -0.0229(3) 0.143(3) Uani 1 1 d U . .
H13A H -0.8578 0.3155 -0.0100 0.171 Uiso 1 1 calc R . .
H13B H -0.9237 0.2660 -0.0413 0.171 Uiso 1 1 calc R . .
C14P C -0.9289(4) 0.3870(5) -0.0508(3) 0.131(2) Uani 1 1 d U . .
H14A H -0.9259 0.3733 -0.0838 0.158 Uiso 1 1 calc R . .
H14B H -0.8875 0.4293 -0.0433 0.158 Uiso 1 1 calc R . .
N1P N -1.0122(3) 0.4158(3) -0.04023(16) 0.0911(14) Uani 1 1 d U . .
C15P C -1.0566(6) 0.4655(5) -0.0669(2) 0.135(3) Uani 1 1 d U . .
H15A H -1.0242 0.4828 -0.0929 0.202 Uiso 1 1 calc R . .
H15B H -1.0723 0.5132 -0.0491 0.202 Uiso 1 1 calc R . .
H15C H -1.1060 0.4373 -0.0783 0.202 Uiso 1 1 calc R . .
O2P O -1.23270(18) 0.4509(2) 0.09239(10) 0.0777(9) Uani 1 1 d U . .
C21P C -1.2599(4) 0.4661(3) 0.13021(19) 0.0986(17) Uani 1 1 d U . .
C22P C -1.2153(6) 0.4855(6) 0.1714(2) 0.147(3) Uani 1 1 d U . .
H22A H -1.1887 0.5392 0.1687 0.176 Uiso 1 1 calc R . .
H22B H -1.1723 0.4443 0.1779 0.176 Uiso 1 1 calc R . .
C23P C -1.2759(8) 0.4869(7) 0.2094(3) 0.174(3) Uani 1 1 d U . .
H23A H -1.2669 0.4400 0.2302 0.209 Uiso 1 1 calc R . .
H23B H -1.2699 0.5375 0.2276 0.209 Uiso 1 1 calc R . .
C24P C -1.3534(7) 0.4829(6) 0.1880(3) 0.173(3) Uani 1 1 d U . .
H24A H -1.3822 0.5354 0.1907 0.208 Uiso 1 1 calc R . .
H24B H -1.3867 0.4401 0.2023 0.208 Uiso 1 1 calc R . .
N2P N -1.3403(5) 0.4637(4) 0.1397(3) 0.142(2) Uani 1 1 d U . .
C25P C -1.3988(7) 0.4613(7) 0.1123(5) 0.188(5) Uani 1 1 d U . .
H25A H -1.4499 0.4627 0.1290 0.282 Uiso 1 1 calc R . .
H25B H -1.3965 0.4111 0.0943 0.282 Uiso 1 1 calc R . .
H25C H -1.3967 0.5082 0.0917 0.282 Uiso 1 1 calc R . .
O3P O -1.1520(3) 0.1022(2) 0.12419(15) 0.1017(13) Uani 1 1 d U . .
C31P C -1.1407(6) 0.0466(6) 0.1045(3) 0.139(2) Uani 1 1 d U . .
C32P C -1.1458(7) -0.0344(5) 0.1154(4) 0.153(3) Uani 1 1 d U . .
H32A H -1.2031 -0.0473 0.1230 0.184 Uiso 1 1 calc R . .
H32B H -1.1106 -0.0453 0.1430 0.184 Uiso 1 1 calc R . .
C33P C -1.1206(8) -0.0883(6) 0.0778(4) 0.172(3) Uani 1 1 d U . .
H33A H -1.1673 -0.1221 0.0666 0.207 Uiso 1 1 calc R . .
H33B H -1.0755 -0.1246 0.0885 0.207 Uiso 1 1 calc R . .
C34P C -1.0925(8) -0.0338(7) 0.0406(4) 0.194(3) Uani 1 1 d U . .
H34A H -1.1279 -0.0398 0.0126 0.233 Uiso 1 1 calc R . .
H34B H -1.0351 -0.0460 0.0331 0.233 Uiso 1 1 calc R . .
N3P N -1.0995(7) 0.0497(6) 0.0601(4) 0.195(3) Uani 1 1 d U . .
C35P C -1.0789(11) 0.1165(10) 0.0403(6) 0.246(6) Uani 1 1 d U . .
H35A H -1.0998 0.1627 0.0575 0.368 Uiso 1 1 calc R . .
H35B H -1.1024 0.1175 0.0089 0.368 Uiso 1 1 calc R . .
H35C H -1.0190 0.1198 0.0395 0.368 Uiso 1 1 calc R . .
O4P O -0.5649(2) 0.2807(4) 0.18704(12) 0.1324(18) Uani 1 1 d U A .
C41P C -0.5526(4) 0.2446(6) 0.1542(2) 0.118(2) Uani 1 1 d U . .
C42P C -0.5465(4) 0.2655(6) 0.1065(2) 0.131(2) Uani 1 1 d U A .
H42A H -0.4941 0.2938 0.1011 0.158 Uiso 1 1 calc R . .
H42B H -0.5924 0.3014 0.0965 0.158 Uiso 1 1 calc R . .
C43P C -0.5503(6) 0.1889(8) 0.0814(3) 0.171(3) Uani 1 1 d U . .
H43A H -0.5148 0.1911 0.0545 0.205 Uiso 1 1 calc R A .
H43B H -0.6072 0.1776 0.0704 0.205 Uiso 1 1 calc R . .
C44P C -0.5193(7) 0.1207(7) 0.1160(3) 0.177(3) Uani 1 1 d U A .
H44A H -0.5489 0.0688 0.1110 0.213 Uiso 1 1 calc R . .
H44B H -0.4595 0.1115 0.1146 0.213 Uiso 1 1 calc R . .
N4P N -0.5416(5) 0.1602(6) 0.1589(2) 0.151(2) Uani 1 1 d U A .
C45P C -0.5328(8) 0.1177(6) 0.2023(3) 0.170(4) Uani 1 1 d U . .
H45A H -0.5255 0.0596 0.1966 0.255 Uiso 1 1 calc R A .
H45B H -0.5821 0.1260 0.2200 0.255 Uiso 1 1 calc R . .
H45C H -0.4848 0.1387 0.2196 0.255 Uiso 1 1 calc R . .
O5P O -0.5881(3) 0.4171(4) 0.2321(3) 0.0867(19) Uani 0.535(5) 1 d PDU A 1
C51P C -0.5541(3) 0.4820(5) 0.2418(2) 0.0700(18) Uani 0.535(5) 1 d PDU A 1
C52P C -0.4973(4) 0.4907(5) 0.2842(3) 0.093(2) Uani 0.535(5) 1 d PDU A 1
H52A H -0.4494 0.4540 0.2826 0.111 Uiso 0.535(5) 1 calc PR A 1
H52B H -0.5267 0.4796 0.3127 0.111 Uiso 0.535(5) 1 calc PR A 1
C53P C -0.4718(5) 0.5799(6) 0.2811(3) 0.085(2) Uani 0.535(5) 1 d PDU A 1
H53A H -0.4889 0.6094 0.3088 0.102 Uiso 0.535(5) 1 calc PR A 1
H53B H -0.4114 0.5839 0.2796 0.102 Uiso 0.535(5) 1 calc PR A 1
C54P C -0.5121(5) 0.6177(5) 0.2384(3) 0.079(2) Uani 0.535(5) 1 d PDU A 1
H54A H -0.5479 0.6638 0.2464 0.095 Uiso 0.535(5) 1 calc PR A 1
H54B H -0.4707 0.6365 0.2167 0.095 Uiso 0.535(5) 1 calc PR A 1
N5P N -0.5599(3) 0.5498(3) 0.21946(19) 0.0572(14) Uani 0.535(5) 1 d PDU A 1
C55P C -0.6099(5) 0.5583(7) 0.1780(3) 0.077(2) Uani 0.535(5) 1 d PDU A 1
H55A H -0.6051 0.6138 0.1663 0.116 Uiso 0.535(5) 1 calc PR A 1
H55B H -0.6673 0.5470 0.1847 0.116 Uiso 0.535(5) 1 calc PR A 1
H55C H -0.5913 0.5198 0.1549 0.116 Uiso 0.535(5) 1 calc PR A 1
O5X O -0.5787(4) 0.4361(3) 0.2599(2) 0.0565(15) Uani 0.465(5) 1 d PDU A 2
C51X C -0.5724(4) 0.4976(5) 0.2361(3) 0.071(2) Uani 0.465(5) 1 d PDU A 2
C52X C -0.6094(4) 0.5030(5) 0.1853(3) 0.070(2) Uani 0.465(5) 1 d PDU A 2
H52C H -0.5841 0.4621 0.1653 0.084 Uiso 0.465(5) 1 calc PR A 2
H52D H -0.6696 0.4947 0.1845 0.084 Uiso 0.465(5) 1 calc PR A 2
C53X C -0.5884(6) 0.5865(6) 0.1710(3) 0.086(2) Uani 0.465(5) 1 d PDU A 2
H53C H -0.6391 0.6175 0.1635 0.103 Uiso 0.465(5) 1 calc PR A 2
H53D H -0.5550 0.5847 0.1432 0.103 Uiso 0.465(5) 1 calc PR A 2
C54X C -0.5400(5) 0.6277(5) 0.2102(3) 0.075(2) Uani 0.465(5) 1 d PDU A 2
H54C H -0.4844 0.6432 0.2009 0.090 Uiso 0.465(5) 1 calc PR A 2
H54D H -0.5689 0.6765 0.2213 0.090 Uiso 0.465(5) 1 calc PR A 2
N5X N -0.5369(4) 0.5650(5) 0.2444(2) 0.0772(18) Uani 0.465(5) 1 d PDU A 2
C55X C -0.5039(7) 0.5669(9) 0.2908(4) 0.091(3) Uani 0.465(5) 1 d PDU A 2
H55D H -0.4767 0.6191 0.2966 0.136 Uiso 0.465(5) 1 calc PR A 2
H55E H -0.4640 0.5228 0.2952 0.136 Uiso 0.465(5) 1 calc PR A 2
H55F H -0.5484 0.5599 0.3122 0.136 Uiso 0.465(5) 1 calc PR A 2
O6P O -1.70502(13) 0.30311(15) 0.01734(7) 0.0458(5) Uani 1 1 d U . .
C61P C -1.6993(2) 0.3759(2) 0.02274(12) 0.0511(8) Uani 1 1 d U . .
C62P C -1.6636(3) 0.4367(3) -0.00919(18) 0.0827(13) Uani 1 1 d U . .
H62A H -1.6056 0.4235 -0.0149 0.099 Uiso 1 1 calc R . .
H62B H -1.6949 0.4373 -0.0389 0.099 Uiso 1 1 calc R . .
C63P C -1.6699(5) 0.5156(4) 0.0141(3) 0.122(2) Uani 1 1 d U . .
H63A H -1.6146 0.5395 0.0189 0.147 Uiso 1 1 calc R . .
H63B H -1.7034 0.5533 -0.0051 0.147 Uiso 1 1 calc R . .
C64P C -1.7077(5) 0.5041(4) 0.0581(3) 0.129(2) Uani 1 1 d U . .
H64A H -1.7593 0.5354 0.0596 0.155 Uiso 1 1 calc R . .
H64B H -1.6701 0.5210 0.0837 0.155 Uiso 1 1 calc R . .
N6P N -1.7238(3) 0.4162(2) 0.05970(15) 0.0829(11) Uani 1 1 d U . .
C65P C -1.7594(6) 0.3776(5) 0.0978(2) 0.139(3) Uani 1 1 d U . .
H65A H -1.7723 0.4184 0.1209 0.208 Uiso 1 1 calc R . .
H65B H -1.7206 0.3380 0.1111 0.208 Uiso 1 1 calc R . .
H65C H -1.8098 0.3497 0.0875 0.208 Uiso 1 1 calc R . .
O5M O -1.6686(2) 0.1270(3) -0.01954(15) 0.1089(13) Uani 1 1 d . . .

loop_
_atom_site_aniso_label
_atom_site_aniso_U_11
_atom_site_aniso_U_22
_atom_site_aniso_U_33
_atom_site_aniso_U_23
_atom_site_aniso_U_13
_atom_site_aniso_U_12
Li1 0.026(2) 0.045(3) 0.029(2) 0.0082(19) -0.0095(17) 0.0006(17)
Li2 0.020(2) 0.059(3) 0.026(2) 0.002(2) -0.0024(16) -0.0105(18)
Li3 0.027(2) 0.085(4) 0.047(3) 0.036(3) -0.005(2) -0.006(2)
Li4 0.0201(17) 0.031(2) 0.0175(18) -0.0013(15) -0.0023(14) 0.0005(15)
Li5 0.024(2) 0.104(5) 0.030(3) -0.019(3) 0.0038(19) -0.008(2)
O11 0.0306(9) 0.0305(10) 0.0415(11) 0.0056(8) -0.0213(8) -0.0010(7)
O12 0.0205(8) 0.0322(10) 0.0416(11) 0.0063(8) -0.0124(7) -0.0067(7)
C11 0.0170(10) 0.0325(13) 0.0215(11) 0.0023(9) -0.0051(8) -0.0002(8)
O13 0.0411(12) 0.0342(12) 0.105(2) 0.0239(12) -0.0435(13) -0.0049(9)
O14 0.0163(8) 0.0413(10) 0.0308(10) 0.0109(8) -0.0074(7) -0.0010(7)
C12 0.0213(11) 0.0333(14) 0.0355(14) 0.0121(11) -0.0105(10) -0.0024(9)
O15 0.0544(13) 0.0345(11) 0.0729(16) -0.0113(10) -0.0431(12) 0.0007(9)
O16 0.0384(10) 0.0258(9) 0.0398(11) -0.0003(8) -0.0128(8) -0.0024(7)
C13 0.0231(11) 0.0305(13) 0.0283(13) -0.0013(10) -0.0064(9) -0.0017(9)
C14 0.0163(10) 0.0281(12) 0.0215(11) 0.0021(9) -0.0059(8) -0.0007(8)
C15 0.0193(10) 0.0278(12) 0.0296(13) 0.0059(10) -0.0075(9) -0.0026(9)
C16 0.0177(10) 0.0319(13) 0.0284(12) 0.0070(10) -0.0070(9) -0.0001(9)
C17 0.0167(10) 0.0349(13) 0.0250(12) 0.0043(10) -0.0073(8) -0.0032(9)
C18 0.0232(11) 0.0263(12) 0.0230(11) 0.0010(9) -0.0047(9) -0.0016(9)
C19 0.0202(10) 0.0289(12) 0.0202(11) 0.0037(9) -0.0058(8) 0.0004(8)
O21 0.0192(8) 0.0578(12) 0.0181(8) -0.0011(8) -0.0056(6) -0.0059(7)
O22 0.0219(10) 0.169(3) 0.0145(10) 0.0052(12) -0.0013(8) -0.0213(12)
C21 0.0200(11) 0.071(2) 0.0144(11) -0.0020(11) -0.0017(9) -0.0076(11)
O23 0.0154(9) 0.160(3) 0.0218(10) -0.0008(13) 0.0017(7) -0.0097(12)
O24 0.0180(10) 0.208(4) 0.0253(11) 0.0235(16) -0.0077(8) -0.0138(14)
C22 0.0166(12) 0.116(3) 0.0187(13) -0.0083(15) -0.0030(10) -0.0060(14)
O25 0.0218(8) 0.0658(13) 0.0154(8) 0.0036(8) 0.0024(6) 0.0006(8)
O26 0.0170(8) 0.0757(15) 0.0212(9) 0.0012(9) -0.0003(7) -0.0004(8)
C23 0.0163(10) 0.0377(13) 0.0207(12) 0.0003(9) 0.0016(8) -0.0045(9)
C24 0.0183(11) 0.0520(16) 0.0143(11) -0.0035(10) -0.0024(8) -0.0079(10)
C25 0.0156(11) 0.0669(19) 0.0173(12) -0.0060(11) 0.0008(9) -0.0079(10)
C26 0.0148(11) 0.078(2) 0.0174(12) -0.0020(12) -0.0015(9) -0.0069(11)
C27 0.0187(11) 0.0595(18) 0.0166(11) -0.0039(11) -0.0020(9) -0.0046(10)
C28 0.0161(10) 0.0419(14) 0.0145(11) -0.0021(9) 0.0009(8) -0.0054(9)
C29 0.0147(10) 0.0410(14) 0.0173(11) -0.0012(9) -0.0010(8) -0.0047(9)
O31 0.0223(10) 0.191(3) 0.0203(11) 0.0076(14) 0.0035(8) 0.0075(14)
O32 0.0264(11) 0.204(4) 0.0153(10) 0.0105(14) -0.0019(8) 0.0105(14)
C31 0.0199(12) 0.109(3) 0.0167(13) 0.0050(14) -0.0015(10) -0.0011(14)
O33 0.0138(7) 0.0373(10) 0.0248(9) 0.0053(7) -0.0060(6) -0.0014(6)
O34 0.0151(9) 0.127(2) 0.0199(10) 0.0026(11) 0.0010(7) 0.0000(10)
C32 0.0152(10) 0.0491(15) 0.0186(12) 0.0035(10) -0.0022(8) -0.0033(9)
O35 0.0176(10) 0.209(4) 0.0196(11) 0.0158(15) -0.0034(8) 0.0050(14)
O36 0.0204(10) 0.177(3) 0.0276(11) -0.0066(15) -0.0073(8) 0.0137(14)
C33 0.0162(12) 0.136(3) 0.0214(14) 0.0129(17) -0.0048(10) 0.0012(15)
C34 0.0195(12) 0.084(2) 0.0156(12) 0.0033(12) -0.0004(9) 0.0011(12)
C35 0.0176(11) 0.0660(19) 0.0146(12) 0.0061(11) -0.0051(9) -0.0019(10)
C36 0.0149(11) 0.0604(18) 0.0172(12) 0.0036(11) -0.0019(9) -0.0040(10)
C37 0.0159(11) 0.090(2) 0.0152(12) 0.0076(13) -0.0011(9) -0.0011(12)
C38 0.0164(12) 0.119(3) 0.0181(13) 0.0106(15) -0.0026(10) -0.0012(14)
C39 0.0157(11) 0.106(3) 0.0206(14) 0.0024(14) 0.0002(10) 0.0037(13)
O1P 0.0362(10) 0.0562(13) 0.0333(11) 0.0023(9) 0.0018(8) -0.0099(9)
C11P 0.0384(16) 0.069(2) 0.063(2) -0.0295(17) 0.0088(15) -0.0208(15)
C12P 0.043(2) 0.122(4) 0.174(5) -0.085(4) 0.006(3) 0.004(2)
C13P 0.072(3) 0.181(6) 0.176(6) -0.093(5) 0.021(4) 0.003(4)
C14P 0.099(4) 0.157(5) 0.143(5) -0.098(4) 0.079(4) -0.056(4)
N1P 0.088(3) 0.117(3) 0.070(2) -0.048(2) 0.040(2) -0.058(2)
C15P 0.220(8) 0.121(5) 0.063(3) 0.002(3) 0.021(4) -0.082(5)
O2P 0.0668(17) 0.101(2) 0.0666(18) 0.0226(16) 0.0196(14) 0.0504(16)
C21P 0.119(4) 0.098(3) 0.081(3) 0.033(3) 0.055(3) 0.069(3)
C22P 0.218(6) 0.156(5) 0.070(3) 0.011(4) 0.056(4) 0.071(5)
C23P 0.258(8) 0.166(6) 0.106(5) 0.012(4) 0.096(6) 0.057(6)
C24P 0.207(6) 0.170(5) 0.151(6) 0.042(5) 0.122(5) 0.095(5)
N2P 0.141(5) 0.133(4) 0.158(5) 0.050(4) 0.092(4) 0.077(4)
C25P 0.162(9) 0.159(8) 0.249(12) 0.040(8) 0.090(9) 0.036(7)
O3P 0.134(3) 0.0516(19) 0.116(3) 0.0136(19) -0.036(2) -0.034(2)
C31P 0.171(5) 0.104(4) 0.139(5) 0.035(4) -0.039(4) -0.049(4)
C32P 0.193(6) 0.104(5) 0.161(6) 0.011(4) -0.033(5) -0.032(5)
C33P 0.207(7) 0.113(5) 0.195(7) 0.025(5) -0.022(6) -0.017(5)
C34P 0.254(8) 0.130(6) 0.200(7) 0.028(6) 0.014(7) -0.012(6)
N3P 0.249(7) 0.150(6) 0.187(6) 0.041(5) 0.025(6) -0.022(6)
C35P 0.283(13) 0.208(12) 0.250(13) 0.061(10) 0.068(12) 0.000(11)
O4P 0.064(2) 0.301(6) 0.0320(16) 0.022(3) 0.0002(15) -0.011(3)
C41P 0.082(3) 0.206(5) 0.065(3) 0.009(4) -0.016(3) -0.061(4)
C42P 0.096(4) 0.236(7) 0.062(3) 0.011(4) -0.011(3) -0.056(4)
C43P 0.170(6) 0.261(8) 0.081(4) 0.000(5) 0.006(4) -0.089(6)
C44P 0.216(6) 0.237(7) 0.080(4) -0.029(5) 0.024(5) -0.086(6)
N4P 0.162(5) 0.216(6) 0.076(3) -0.006(4) 0.026(3) -0.084(5)
C45P 0.252(10) 0.161(8) 0.100(5) -0.003(5) 0.057(6) -0.053(7)
O5P 0.070(3) 0.068(3) 0.120(5) 0.042(3) -0.026(3) -0.023(3)
C51P 0.045(3) 0.070(4) 0.094(4) 0.023(3) -0.003(3) -0.021(3)
C52P 0.080(4) 0.099(5) 0.098(5) -0.006(4) -0.006(4) -0.010(4)
C53P 0.070(4) 0.089(5) 0.096(5) -0.030(4) 0.012(4) -0.018(4)
C54P 0.069(4) 0.065(4) 0.105(5) -0.005(4) 0.038(4) -0.012(3)
N5P 0.051(3) 0.050(3) 0.072(3) 0.015(2) 0.015(2) -0.015(2)
C55P 0.056(4) 0.093(5) 0.084(4) 0.029(4) 0.014(3) -0.019(4)
O5X 0.076(3) 0.047(3) 0.046(3) 0.011(2) -0.018(3) -0.018(2)
C51X 0.050(3) 0.064(4) 0.099(4) 0.023(4) 0.005(3) -0.008(3)
C52X 0.058(4) 0.069(4) 0.083(4) 0.024(4) 0.008(3) -0.013(4)
C53X 0.079(5) 0.081(5) 0.099(5) 0.032(4) 0.014(4) -0.013(4)
C54X 0.063(4) 0.064(4) 0.100(5) 0.024(4) 0.023(4) -0.001(3)
N5X 0.065(3) 0.063(3) 0.105(4) 0.007(4) 0.014(3) 0.003(3)
C55X 0.093(6) 0.082(5) 0.099(5) -0.026(5) 0.004(5) 0.007(5)
O6P 0.0414(11) 0.0639(15) 0.0328(11) -0.0050(10) 0.0095(9) -0.0067(10)
C61P 0.0460(17) 0.063(2) 0.0439(18) 0.0055(16) -0.0066(14) -0.0078(15)
C62P 0.084(3) 0.080(3) 0.083(3) 0.030(2) -0.010(2) -0.020(2)
C63P 0.161(5) 0.076(3) 0.128(5) 0.030(3) -0.017(4) -0.020(3)
C64P 0.164(5) 0.077(3) 0.147(5) -0.022(4) 0.013(5) -0.015(4)
N6P 0.111(3) 0.063(2) 0.076(2) -0.0164(18) 0.017(2) -0.005(2)
C65P 0.203(7) 0.119(5) 0.100(4) -0.038(4) 0.080(5) -0.017(5)
O5M 0.089(2) 0.114(3) 0.124(3) -0.050(3) 0.003(2) -0.015(2)

loop_
_atom_type_symbol
_atom_type_description
_atom_type_scat_dispersion_real
_atom_type_scat_dispersion_imag
_atom_type_scat_source
C C 0.0033 0.0016 'International Tables Vol C Tables 4.2.6.8 and 6.1.1.4'
H H 0.0000 0.0000 'International Tables Vol C Tables 4.2.6.8 and 6.1.1.4'
Li Li -0.0003 0.0001 'International Tables Vol C Tables 4.2.6.8 and 6.1.1.4'
N N 0.0061 0.0033 'International Tables Vol C Tables 4.2.6.8 and 6.1.1.4'
O O 0.0106 0.0060 'International Tables Vol C Tables 4.2.6.8 and 6.1.1.4'

loop_
_geom_angle_atom_site_label_1
_geom_angle_atom_site_label_2
_geom_angle_atom_site_label_3
_geom_angle
_geom_angle_site_symmetry_1
_geom_angle_site_symmetry_3
_geom_angle_publ_flag
O11 Li1 Li2 74.09(16) . . ?
O11 Li1 O21 111.0(2) . . yes
O11 Li1 O1P 109.4(2) . . yes
O11 Li1 O2P 110.5(3) . . yes
O21 Li1 Li2 36.99(12) . . ?
O1P Li1 Li2 131.9(2) . . ?
O1P Li1 O21 114.7(2) . . yes
O1P Li1 O2P 112.3(2) . . yes
O2P Li1 Li2 110.5(2) . . ?
O2P Li1 O21 98.5(2) . . yes
O12 Li2 Li1 74.29(17) . . ?
O12 Li2 O21 109.2(2) . . yes
O12 Li2 O31 109.9(2) . . yes
O12 Li2 O3P 111.3(3) . . yes
O21 Li2 Li1 37.92(13) . . ?
O31 Li2 Li1 112.5(3) . . ?
O31 Li2 O21 112.3(2) . . yes
O3P Li2 Li1 136.1(3) . . ?
O3P Li2 O21 107.8(2) . . yes
O3P Li2 O31 106.2(3) . . yes
O14 Li3 Li4 45.26(14) . 2_345 ?
O14 Li3 O5X 119.3(4) . . yes
O33 Li3 Li4 45.65(14) 1_655 2_345 ?
O33 Li3 O14 90.8(2) 1_655 . yes
O33 Li3 O5X 101.2(3) 1_655 . yes
O4P Li3 Li4 121.9(4) . 2_345 ?
O4P Li3 O14 107.7(3) . . yes
O4P Li3 O33 118.8(4) . 1_655 yes
O4P Li3 O5X 116.7(4) . . yes
O5P Li3 Li4 142.9(5) . 2_345 ?
O5P Li3 O14 121.7(4) . . yes
O5P Li3 O33 124.2(4) . 1_655 yes
O5P Li3 O4P 94.6(4) . . yes
O5P Li3 O5X 24.8(3) . . ?
O5X Li3 Li4 121.2(3) . 2_345 ?
Li3 Li4 C32 68.83(15) 2_355 2_255 ?
O14 Li4 Li3 46.45(14) 2_355 2_355 ?
O14 Li4 O33 92.02(18) 2_355 2_255 yes
O14 Li4 C32 114.99(18) 2_355 2_255 ?
O16 Li4 Li3 122.3(2) . 2_355 ?
O16 Li4 O14 118.0(2) . 2_355 yes
O16 Li4 O25 104.9(2) . 3_365 yes
O16 Li4 O33 108.5(2) . 2_255 yes
O16 Li4 C32 98.84(16) . 2_255 ?
O25 Li4 Li3 132.8(3) 3_365 2_355 ?
O25 Li4 O14 113.5(2) 3_365 2_355 yes
O25 Li4 O33 120.3(2) 3_365 2_255 yes
O25 Li4 C32 104.80(17) 3_365 2_255 ?
O33 Li4 Li3 45.64(14) 2_255 2_355 ?
O33 Li4 C32 23.27(8) 2_255 2_255 ?
O23 Li5 O6P 108.4(3) . . yes
O23 Li5 O5M 109.2(3) . . yes
O35 Li5 O23 109.4(3) 4_565 . yes
O35 Li5 O6P 111.3(3) 4_565 . yes
O35 Li5 O5M 110.6(3) 4_565 . yes
O6P Li5 O5M 107.9(3) . . yes
C11 O11 Li1 129.0(2) . . ?
C11 O12 Li2 126.6(2) . . ?
O11 C11 O12 126.4(2) . . ?
O11 C11 C14 117.0(2) . . ?
O12 C11 C14 116.65(19) . . ?
Li4 O14 Li3 88.29(19) 2_345 . ?
C12 O14 Li3 140.1(2) . . ?
C12 O14 Li4 127.1(2) . 2_345 ?
O13 C12 O14 125.2(2) . . ?
O13 C12 C16 116.2(2) . . ?
O14 C12 C16 118.6(2) . . ?
C13 O16 Li4 135.5(2) . . ?
O15 C13 C18 112.6(2) . . ?
O16 C13 O15 125.0(2) . . ?
O16 C13 C18 122.4(2) . . ?
C15 C14 C11 119.3(2) . . ?
C19 C14 C11 121.24(19) . . ?
C19 C14 C15 119.42(19) . . ?
C14 C15 H15 119.7 . . ?
C14 C15 C16 120.5(2) . . ?
C16 C15 H15 119.7 . . ?
C15 C16 C12 120.4(2) . . ?
C17 C16 C12 120.0(2) . . ?
C17 C16 C15 119.5(2) . . ?
C16 C17 H17 119.9 . . ?
C16 C17 C18 120.26(19) . . ?
C18 C17 H17 119.9 . . ?
C17 C18 C13 119.67(19) . . ?
C17 C18 C19 119.9(2) . . ?
C19 C18 C13 120.4(2) . . ?
C14 C19 C18 120.4(2) . . ?
C14 C19 H19 119.8 . . ?
C18 C19 H19 119.8 . . ?
Li2 O21 Li1 105.10(19) . . ?
C21 O21 Li1 124.2(2) . . ?
C21 O21 Li2 124.8(2) . . ?
O21 C21 O22 125.3(2) . . ?
O21 C21 C24 119.4(2) . . ?
O22 C21 C24 115.3(2) . . ?
C22 O23 Li5 141.3(2) . . ?
O23 C22 O24 125.6(2) . . ?
O23 C22 C26 120.7(3) . . ?
O24 C22 C26 113.8(2) . . ?
C23 O25 Li4 139.2(2) . 3_365 ?
O25 C23 O26 124.1(2) . . ?
O25 C23 C28 121.4(2) . . ?
O26 C23 C28 114.6(2) . . ?
C25 C24 C21 119.9(2) . . ?
C29 C24 C21 120.3(2) . . ?
C29 C24 C25 119.8(2) . . ?
C24 C25 H25 119.9 . . ?
C24 C25 C26 120.2(2) . . ?
C26 C25 H25 119.9 . . ?
C25 C26 C22 119.1(2) . . ?
C27 C26 C22 121.0(2) . . ?
C27 C26 C25 119.8(2) . . ?
C26 C27 H27 120.1 . . ?
C28 C27 C26 119.8(2) . . ?
C28 C27 H27 120.1 . . ?
C27 C28 C23 118.3(2) . . ?
C29 C28 C23 121.5(2) . . ?
C29 C28 C27 120.2(2) . . ?
C24 C29 C28 120.1(2) . . ?
C24 C29 H29 120.0 . . ?
C28 C29 H29 120.0 . . ?
C31 O31 Li2 140.6(2) . . ?
O31 C31 O32 124.3(3) . . ?
O31 C31 C34 121.6(2) . . ?
O32 C31 C34 114.1(2) . . ?
Li3 O33 Li4 88.70(19) 1_455 2_245 ?
C32 O33 Li3 152.0(2) . 1_455 ?
C32 O33 Li4 118.76(19) . 2_245 ?
O33 C32 Li4 37.97(13) . 2_245 ?
O33 C32 C36 118.7(2) . . ?
O34 C32 Li4 93.10(17) . 2_245 ?
O34 C32 O33 125.1(2) . . ?
O34 C32 C36 116.2(2) . . ?
C36 C32 Li4 143.5(2) . 2_245 ?
C33 O35 Li5 142.6(3) . 4_666 ?
O35 C33 O36 125.7(3) . . ?
O35 C33 C38 119.7(3) . . ?
O36 C33 C38 114.5(3) . . ?
C35 C34 C31 120.9(2) . . ?
C39 C34 C31 118.7(2) . . ?
C39 C34 C35 120.4(2) . . ?
C34 C35 H35 119.9 . . ?
C36 C35 C34 120.2(2) . . ?
C36 C35 H35 119.9 . . ?
C35 C36 C32 121.7(2) . . ?
C35 C36 C37 119.0(2) . . ?
C37 C36 C32 119.2(2) . . ?
C36 C37 H37 119.7 . . ?
C38 C37 C36 120.6(2) . . ?
C38 C37 H37 119.7 . . ?
C37 C38 C33 118.5(3) . . ?
C39 C38 C33 121.3(2) . . ?
C39 C38 C37 120.1(2) . . ?
C34 C39 H39 120.2 . . ?
C38 C39 C34 119.6(2) . . ?
C38 C39 H39 120.2 . . ?
C11P O1P Li1 134.6(3) . . ?
O1P C11P C12P 124.2(4) . . ?
O1P C11P N1P 126.8(4) . . ?
N1P C11P C12P 109.0(4) . . ?
C11P C12P H12A 111.0 . . ?
C11P C12P H12B 111.0 . . ?
C11P C12P C13P 104.0(7) . . ?
H12A C12P H12B 109.0 . . ?
C13P C12P H12A 111.0 . . ?
C13P C12P H12B 111.0 . . ?
C12P C13P H13A 110.6 . . ?
C12P C13P H13B 110.6 . . ?
H13A C13P H13B 108.7 . . ?
C14P C13P C12P 105.7(6) . . ?
C14P C13P H13A 110.6 . . ?
C14P C13P H13B 110.6 . . ?
C13P C14P H14A 110.6 . . ?
C13P C14P H14B 110.6 . . ?
C13P C14P N1P 105.9(6) . . ?
H14A C14P H14B 108.7 . . ?
N1P C14P H14A 110.6 . . ?
N1P C14P H14B 110.6 . . ?
C11P N1P C14P 111.7(6) . . ?
C15P N1P C11P 124.0(5) . . ?
C15P N1P C14P 124.2(6) . . ?
N1P C15P H15A 109.5 . . ?
N1P C15P H15B 109.5 . . ?
N1P C15P H15C 109.5 . . ?
H15A C15P H15B 109.5 . . ?
H15A C15P H15C 109.5 . . ?
H15B C15P H15C 109.5 . . ?
C21P O2P Li1 128.5(3) . . ?
O2P C21P C22P 128.0(6) . . ?
O2P C21P N2P 124.1(7) . . ?
N2P C21P C22P 107.8(6) . . ?
C21P C22P H22A 110.3 . . ?
C21P C22P H22B 110.3 . . ?
C21P C22P C23P 107.2(8) . . ?
H22A C22P H22B 108.5 . . ?
C23P C22P H22A 110.3 . . ?
C23P C22P H22B 110.3 . . ?
C22P C23P H23A 110.5 . . ?
C22P C23P H23B 110.5 . . ?
H23A C23P H23B 108.7 . . ?
C24P C23P C22P 106.1(8) . . ?
C24P C23P H23A 110.5 . . ?
C24P C23P H23B 110.5 . . ?
C23P C24P H24A 110.5 . . ?
C23P C24P H24B 110.5 . . ?
C23P C24P N2P 106.3(7) . . ?
H24A C24P H24B 108.7 . . ?
N2P C24P H24A 110.5 . . ?
N2P C24P H24B 110.5 . . ?
C21P N2P C24P 111.4(9) . . ?
C25P N2P C21P 127.5(8) . . ?
C25P N2P C24P 119.9(9) . . ?
N2P C25P H25A 109.5 . . ?
N2P C25P H25B 109.5 . . ?
N2P C25P H25C 109.5 . . ?
H25A C25P H25B 109.5 . . ?
H25A C25P H25C 109.5 . . ?
H25B C25P H25C 109.5 . . ?
C31P O3P Li2 156.6(6) . . ?
O3P C31P C32P 132.5(10) . . ?
O3P C31P N3P 121.1(8) . . ?
C32P C31P N3P 105.6(10) . . ?
C31P C32P H32A 109.0 . . ?
C31P C32P H32B 109.0 . . ?
C31P C32P C33P 113.0(10) . . ?
H32A C32P H32B 107.8 . . ?
C33P C32P H32A 109.0 . . ?
C33P C32P H32B 109.0 . . ?
C32P C33P H33A 110.5 . . ?
C32P C33P H33B 110.5 . . ?
C32P C33P C34P 106.0(9) . . ?
H33A C33P H33B 108.7 . . ?
C34P C33P H33A 110.5 . . ?
C34P C33P H33B 110.5 . . ?
C33P C34P H34A 110.9 . . ?
C33P C34P H34B 110.9 . . ?
C33P C34P N3P 104.5(10) . . ?
H34A C34P H34B 108.9 . . ?
N3P C34P H34A 110.9 . . ?
N3P C34P H34B 110.9 . . ?
C31P N3P C34P 110.0(9) . . ?
C35P N3P C31P 123.6(12) . . ?
C35P N3P C34P 126.1(13) . . ?
N3P C35P H35A 109.5 . . ?
N3P C35P H35B 109.5 . . ?
N3P C35P H35C 109.5 . . ?
H35A C35P H35B 109.5 . . ?
H35A C35P H35C 109.5 . . ?
H35B C35P H35C 109.5 . . ?
C41P O4P Li3 165.8(6) . . ?
O4P C41P C42P 134.3(9) . . ?
O4P C41P N4P 117.1(7) . . ?
N4P C41P C42P 108.6(8) . . ?
C41P C42P H42A 110.6 . . ?
C41P C42P H42B 110.6 . . ?
C41P C42P C43P 105.9(8) . . ?
H42A C42P H42B 108.7 . . ?
C43P C42P H42A 110.6 . . ?
C43P C42P H42B 110.6 . . ?
C42P C43P H43A 110.4 . . ?
C42P C43P H43B 110.4 . . ?
C42P C43P C44P 106.7(7) . . ?
H43A C43P H43B 108.6 . . ?
C44P C43P H43A 110.4 . . ?
C44P C43P H43B 110.4 . . ?
C43P C44P H44A 112.1 . . ?
C43P C44P H44B 112.1 . . ?
H44A C44P H44B 109.7 . . ?
N4P C44P C43P 98.4(9) . . ?
N4P C44P H44A 112.1 . . ?
N4P C44P H44B 112.1 . . ?
C41P N4P C44P 113.0(7) . . ?
C41P N4P C45P 124.9(7) . . ?
C45P N4P C44P 120.6(10) . . ?
N4P C45P H45A 109.5 . . ?
N4P C45P H45B 109.5 . . ?
N4P C45P H45C 109.5 . . ?
H45A C45P H45B 109.5 . . ?
H45A C45P H45C 109.5 . . ?
H45B C45P H45C 109.5 . . ?
C51P O5P Li3 146.4(7) . . ?
O5P C51P C52P 121.6(7) . . ?
O5P C51P N5P 127.5(7) . . ?
N5P C51P C52P 111.0(6) . . ?
C51P C52P H52A 111.4 . . ?
C51P C52P H52B 111.4 . . ?
C51P C52P C53P 101.7(6) . . ?
H52A C52P H52B 109.3 . . ?
C53P C52P H52A 111.4 . . ?
C53P C52P H52B 111.4 . . ?
C52P C53P H53A 109.8 . . ?
C52P C53P H53B 109.8 . . ?
H53A C53P H53B 108.3 . . ?
C54P C53P C52P 109.2(6) . . ?
C54P C53P H53A 109.8 . . ?
C54P C53P H53B 109.8 . . ?
C53P C54P H54A 111.4 . . ?
C53P C54P H54B 111.4 . . ?
H54A C54P H54B 109.2 . . ?
N5P C54P C53P 102.0(6) . . ?
N5P C54P H54A 111.4 . . ?
N5P C54P H54B 111.4 . . ?
C51P N5P C54P 116.2(6) . . ?
C51P N5P C55P 122.3(7) . . ?
C55P N5P C54P 121.5(7) . . ?
N5P C55P H55A 109.5 . . ?
N5P C55P H55B 109.5 . . ?
N5P C55P H55C 109.5 . . ?
H55A C55P H55B 109.5 . . ?
H55A C55P H55C 109.5 . . ?
H55B C55P H55C 109.5 . . ?
C51X O5X Li3 133.3(6) . . ?
O5X C51X C52X 122.4(8) . . ?
O5X C51X N5X 131.0(9) . . ?
N5X C51X C52X 106.6(6) . . ?
C51X C52X H52C 111.1 . . ?
C51X C52X H52D 111.1 . . ?
H52C C52X H52D 109.1 . . ?
C53X C52X C51X 103.3(6) . . ?
C53X C52X H52C 111.1 . . ?
C53X C52X H52D 111.1 . . ?
C52X C53X H53C 109.9 . . ?
C52X C53X H53D 109.9 . . ?
C52X C53X C54X 108.7(6) . . ?
H53C C53X H53D 108.3 . . ?
C54X C53X H53C 109.9 . . ?
C54X C53X H53D 109.9 . . ?
C53X C54X H54C 111.4 . . ?
C53X C54X H54D 111.4 . . ?
H54C C54X H54D 109.3 . . ?
N5X C54X C53X 101.9(6) . . ?
N5X C54X H54C 111.4 . . ?
N5X C54X H54D 111.4 . . ?
C51X N5X C54X 119.4(7) . . ?
C51X N5X C55X 110.6(9) . . ?
C54X N5X C55X 129.8(9) . . ?
N5X C55X H55D 109.5 . . ?
N5X C55X H55E 109.5 . . ?
N5X C55X H55F 109.5 . . ?
H55D C55X H55E 109.5 . . ?
H55D C55X H55F 109.5 . . ?
H55E C55X H55F 109.5 . . ?
C61P O6P Li5 124.5(3) . . ?
O6P C61P C62P 127.6(4) . . ?
O6P C61P N6P 124.8(4) . . ?
N6P C61P C62P 107.6(4) . . ?
C61P C62P H62A 110.6 . . ?
C61P C62P H62B 110.6 . . ?
H62A C62P H62B 108.7 . . ?
C63P C62P C61P 105.6(5) . . ?
C63P C62P H62A 110.6 . . ?
C63P C62P H62B 110.6 . . ?
C62P C63P H63A 109.8 . . ?
C62P C63P H63B 109.8 . . ?
H63A C63P H63B 108.3 . . ?
C64P C63P C62P 109.3(5) . . ?
C64P C63P H63A 109.8 . . ?
C64P C63P H63B 109.8 . . ?
C63P C64P H64A 111.0 . . ?
C63P C64P H64B 111.0 . . ?
C63P C64P N6P 103.8(5) . . ?
H64A C64P H64B 109.0 . . ?
N6P C64P H64A 111.0 . . ?
N6P C64P H64B 111.0 . . ?
C61P N6P C64P 113.8(5) . . ?
C61P N6P C65P 123.2(4) . . ?
C65P N6P C64P 122.9(5) . . ?
N6P C65P H65A 109.5 . . ?
N6P C65P H65B 109.5 . . ?
N6P C65P H65C 109.5 . . ?
H65A C65P H65B 109.5 . . ?
H65A C65P H65C 109.5 . . ?
H65B C65P H65C 109.5 . . ?

loop_
_geom_bond_atom_site_label_1
_geom_bond_atom_site_label_2
_geom_bond_distance
_geom_bond_site_symmetry_2
_geom_bond_publ_flag
Li1 Li2 3.177(7) . ?
Li1 O11 1.904(4) . yes
Li1 O21 2.022(5) . yes
Li1 O1P 1.932(5) . yes
Li1 O2P 1.945(5) . yes
Li2 O12 1.913(4) . yes
Li2 O21 1.979(5) . yes
Li2 O31 1.937(5) . yes
Li2 O3P 1.913(7) . yes
Li3 Li4 2.725(6) 2_345 ?
Li3 O14 1.976(5) . yes
Li3 O33 1.949(5) 1_655 yes
Li3 O4P 1.856(8) . yes
Li3 O5P 1.729(8) . yes
Li3 O5X 2.065(9) . yes
Li4 Li3 2.725(6) 2_355 ?
Li4 O14 1.936(4) 2_355 yes
Li4 O16 1.902(4) . yes
Li4 O25 1.906(4) 3_365 yes
Li4 O33 1.949(4) 2_255 yes
Li4 C32 2.778(4) 2_255 ?
Li5 O23 1.938(5) . yes
Li5 O35 1.924(6) 4_565 yes
Li5 O6P 1.941(6) . yes
Li5 O5M 1.964(8) . yes
O11 C11 1.251(3) . ?
O12 C11 1.252(3) . ?
C11 C14 1.523(3) . ?
O13 C12 1.249(3) . ?
O14 Li4 1.936(4) 2_345 ?
O14 C12 1.250(3) . ?
C12 C16 1.501(3) . ?
O15 C13 1.300(3) . ?
O16 C13 1.215(3) . ?
C13 C18 1.484(3) . ?
C14 C15 1.399(3) . ?
C14 C19 1.387(3) . ?
C15 H15 0.9500 . ?
C15 C16 1.399(3) . ?
C16 C17 1.389(4) . ?
C17 H17 0.9500 . ?
C17 C18 1.394(3) . ?
C18 C19 1.396(3) . ?
C19 H19 0.9500 . ?
O21 C21 1.249(3) . ?
O22 C21 1.259(3) . ?
C21 C24 1.500(3) . ?
O23 C22 1.222(4) . ?
O24 C22 1.279(4) . ?
C22 C26 1.500(3) . ?
O25 Li4 1.906(4) 3_365 ?
O25 C23 1.216(3) . ?
O26 C23 1.305(3) . ?
C23 C28 1.489(3) . ?
C24 C25 1.390(3) . ?
C24 C29 1.389(3) . ?
C25 H25 0.9500 . ?
C25 C26 1.396(4) . ?
C26 C27 1.392(4) . ?
C27 H27 0.9500 . ?
C27 C28 1.391(3) . ?
C28 C29 1.391(3) . ?
C29 H29 0.9500 . ?
O31 C31 1.219(4) . ?
O32 C31 1.288(3) . ?
C31 C34 1.496(4) . ?
O33 Li3 1.949(5) 1_455 ?
O33 Li4 1.949(4) 2_245 ?
O33 C32 1.252(3) . ?
O34 C32 1.251(3) . ?
C32 Li4 2.778(4) 2_245 ?
C32 C36 1.498(3) . ?
O35 Li5 1.924(6) 4_666 ?
O35 C33 1.229(4) . ?
O36 C33 1.278(4) . ?
C33 C38 1.506(3) . ?
C34 C35 1.391(4) . ?
C34 C39 1.391(3) . ?
C35 H35 0.9500 . ?
C35 C36 1.391(4) . ?
C36 C37 1.396(3) . ?
C37 H37 0.9500 . ?
C37 C38 1.390(4) . ?
C38 C39 1.386(4) . ?
C39 H39 0.9500 . ?
O1P C11P 1.223(4) . ?
C11P C12P 1.512(8) . ?
C11P N1P 1.328(6) . ?
C12P H12A 0.9900 . ?
C12P H12B 0.9900 . ?
C12P C13P 1.536(10) . ?
C13P H13A 0.9900 . ?
C13P H13B 0.9900 . ?
C13P C14P 1.440(12) . ?
C14P H14A 0.9900 . ?
C14P H14B 0.9900 . ?
C14P N1P 1.482(8) . ?
N1P C15P 1.327(10) . ?
C15P H15A 0.9800 . ?
C15P H15B 0.9800 . ?
C15P H15C 0.9800 . ?
O2P C21P 1.228(5) . ?
C21P C22P 1.419(11) . ?
C21P N2P 1.350(9) . ?
C22P H22A 0.9900 . ?
C22P H22B 0.9900 . ?
C22P C23P 1.508(10) . ?
C23P H23A 0.9900 . ?
C23P H23B 0.9900 . ?
C23P C24P 1.392(14) . ?
C24P H24A 0.9900 . ?
C24P H24B 0.9900 . ?
C24P N2P 1.466(12) . ?
N2P C25P 1.224(14) . ?
C25P H25A 0.9800 . ?
C25P H25B 0.9800 . ?
C25P H25C 0.9800 . ?
O3P C31P 1.100(11) . ?
C31P C32P 1.375(11) . ?
C31P N3P 1.477(13) . ?
C32P H32A 0.9900 . ?
C32P H32B 0.9900 . ?
C32P C33P 1.480(15) . ?
C33P H33A 0.9900 . ?
C33P H33B 0.9900 . ?
C33P C34P 1.490(14) . ?
C34P H34A 0.9900 . ?
C34P H34B 0.9900 . ?
C34P N3P 1.495(14) . ?
N3P C35P 1.292(14) . ?
C35P H35A 0.9800 . ?
C35P H35B 0.9800 . ?
C35P H35C 0.9800 . ?
O4P C41P 1.150(9) . ?
C41P C42P 1.440(9) . ?
C41P N4P 1.407(12) . ?
C42P H42A 0.9900 . ?
C42P H42B 0.9900 . ?
C42P C43P 1.460(13) . ?
C43P H43A 0.9900 . ?
C43P H43B 0.9900 . ?
C43P C44P 1.582(15) . ?
C44P H44A 0.9900 . ?
C44P H44B 0.9900 . ?
C44P N4P 1.466(11) . ?
N4P C45P 1.448(11) . ?
C45P H45A 0.9800 . ?
C45P H45B 0.9800 . ?
C45P H45C 0.9800 . ?
O5P C51P 1.233(7) . ?
C51P C52P 1.525(8) . ?
C51P N5P 1.295(8) . ?
C52P H52A 0.9900 . ?
C52P H52B 0.9900 . ?
C52P C53P 1.532(9) . ?
C53P H53A 0.9900 . ?
C53P H53B 0.9900 . ?
C53P C54P 1.521(9) . ?
C54P H54A 0.9900 . ?
C54P H54B 0.9900 . ?
C54P N5P 1.460(8) . ?
N5P C55P 1.441(8) . ?
C55P H55A 0.9800 . ?
C55P H55B 0.9800 . ?
C55P H55C 0.9800 . ?
O5X C51X 1.234(8) . ?
C51X C52X 1.584(9) . ?
C51X N5X 1.271(8) . ?
C52X H52C 0.9900 . ?
C52X H52D 0.9900 . ?
C52X C53X 1.482(8) . ?
C53X H53C 0.9900 . ?
C53X H53D 0.9900 . ?
C53X C54X 1.527(9) . ?
C54X H54C 0.9900 . ?
C54X H54D 0.9900 . ?
C54X N5X 1.435(8) . ?
N5X C55X 1.438(9) . ?
C55X H55D 0.9800 . ?
C55X H55E 0.9800 . ?
C55X H55F 0.9800 . ?
O6P C61P 1.213(4) . ?
C61P C62P 1.497(6) . ?
C61P N6P 1.338(5) . ?
C62P H62A 0.9900 . ?
C62P H62B 0.9900 . ?
C62P C63P 1.472(9) . ?
C63P H63A 0.9900 . ?
C63P H63B 0.9900 . ?
C63P C64P 1.452(10) . ?
C64P H64A 0.9900 . ?
C64P H64B 0.9900 . ?
C64P N6P 1.473(8) . ?
N6P C65P 1.419(8) . ?
C65P H65A 0.9800 . ?
C65P H65B 0.9800 . ?
C65P H65C 0.9800 . ?

loop_
_platon_squeeze_void_nr
_platon_squeeze_void_average_x
_platon_squeeze_void_average_y
_platon_squeeze_void_average_z
_platon_squeeze_void_volume
_platon_squeeze_void_count_electrons
_platon_squeeze_void_content
1 -0.000 0.500 0.500 927 181 ' '
2 0.500 -0.000 -0.000 927 181 ' '
